data_4070941
loop_
_publ_author_name
'Acosta-Ram\'irez, Alberto'
'Flores-\'Alamo, Marcos'
'Jones, William D.'
'Garc\'ia, Juventino J.'

_publ_section_title
;
 P&#x2212;C Bond Scission at the TRIPHOS Ligand and C&#x2212;CN Bond
 Cleavage in 2-Methyl-3-butenenitrile with [Ni(COD)2]
;
_journal_issue 8
_journal_name_full Organometallics
_journal_page_first 1834
_journal_paper_doi 10.1021/om7011425
_journal_volume 27
_journal_year 2008
_chemical_absolute_configuration rm
_chemical_compound_source 'synthesis as described'
_chemical_formula_moiety 'C36 H33 N2 Ni P3'
_chemical_formula_sum 'C36 H33 N2 Ni P3'
_chemical_formula_weight 645.26
_chemical_name_systematic
;
 ?
;
_space_group_crystal_system orthorhombic
_space_group_IT_number 19
_space_group_name_Hall 'P 2ac 2ab'
_space_group_name_H-M_alt 'P 21 21 21'
_symmetry_space_group_name_Hall 'P 2ac 2ab'
_symmetry_space_group_name_H-M 'P 21 21 21'
_atom_sites_solution_hydrogens geom
_atom_sites_solution_primary direct
_atom_sites_solution_secondary difmap
_audit_creation_date 2006-11-14T15:30:04-00:00
_audit_creation_method 'WinGX routine CIF_UPDATE'
_cell_angle_alpha 90
_cell_angle_beta 90
_cell_angle_gamma 90
_cell_formula_units_Z 4
_cell_length_a 7.6630(18)
_cell_length_b 19.375(5)
_cell_length_c 21.757(7)
_cell_measurement_reflns_used 43
_cell_measurement_temperature 298(2)
_cell_measurement_theta_max 18.606
_cell_measurement_theta_min 5.95
_cell_measurement_wavelength 0.71073
_cell_volume 3230.3(15)
_computing_cell_refinement 'Siemens XSCANS'
_computing_data_collection 'Siemens XSCANS'
_computing_data_reduction 'Siemens XSCANS'
_computing_molecular_graphics 'Siemens SHELXTL'
_computing_publication_material 'Siemens SHELXTL'
_computing_structure_refinement 'SHELXL-97 (Sheldrick, 1997)'
_computing_structure_solution 'Siemens SHELXTL'
_diffrn_ambient_temperature 298(2)
_diffrn_measured_fraction_theta_full 1
_diffrn_measured_fraction_theta_max 1
_diffrn_measurement_device 'Siemens P4'
_diffrn_measurement_device_type 'Siemens P4'
_diffrn_measurement_method '2\q/\w scans'
_diffrn_radiation_monochromator graphite
_diffrn_radiation_probe x-ray
_diffrn_radiation_type MoK\a
_diffrn_radiation_wavelength 0.71073
_diffrn_reflns_av_R_equivalents 0.0262
_diffrn_reflns_av_unetI/netI 0.0691
_diffrn_reflns_limit_h_max 10
_diffrn_reflns_limit_h_min -1
_diffrn_reflns_limit_k_max 25
_diffrn_reflns_limit_k_min -1
_diffrn_reflns_limit_l_max 28
_diffrn_reflns_limit_l_min -1
_diffrn_reflns_number 5523
_diffrn_reflns_theta_full 27.99
_diffrn_reflns_theta_max 27.99
_diffrn_reflns_theta_min 1.41
_diffrn_standards_decay_% 15.23
_diffrn_standards_interval_count 97
_diffrn_standards_number 3
_exptl_absorpt_coefficient_mu 0.777
_exptl_absorpt_correction_T_max 0.9265
_exptl_absorpt_correction_T_min 0.8232
_exptl_absorpt_correction_type empirical
_exptl_absorpt_process_details 'XSCANS (Fait, 1991)'
_exptl_crystal_colour orange
_exptl_crystal_density_diffrn 1.327
_exptl_crystal_density_method 'not measured'
_exptl_crystal_description block
_exptl_crystal_F_000 1344
_exptl_crystal_size_max 0.3
_exptl_crystal_size_mid 0.2
_exptl_crystal_size_min 0.1
_refine_diff_density_max 0.294
_refine_diff_density_min -0.257
_refine_diff_density_rms 0.062
_refine_ls_abs_structure_details 'Flack H D (1983), Acta Cryst. A39, 876-881'
_refine_ls_abs_structure_Flack 0.009(19)
_refine_ls_extinction_method none
_refine_ls_goodness_of_fit_ref 1.035
_refine_ls_hydrogen_treatment constr
_refine_ls_matrix_type full
_refine_ls_number_parameters 379
_refine_ls_number_reflns 5268
_refine_ls_number_restraints 0
_refine_ls_restrained_S_all 1.035
_refine_ls_R_factor_all 0.0797
_refine_ls_R_factor_gt 0.0482
_refine_ls_shift/su_max 0.001
_refine_ls_shift/su_mean 0
_refine_ls_structure_factor_coef Fsqd
_refine_ls_weighting_details 'calc w=1/[\s^2^(Fo^2^)+(0.0334P)^2^+0.7376P] where P=(Fo^2^+2Fc^2^)/3'
_refine_ls_weighting_scheme calc
_refine_ls_wR_factor_gt 0.0925
_refine_ls_wR_factor_ref 0.1051
_reflns_number_gt 3852
_reflns_number_total 5268
_reflns_threshold_expression >2sigma(I)
_cod_data_source_file om7011425-file004.cif
_cod_data_source_block ja178-2
_cod_depositor_comments
;
The following automatic conversions were performed:

'_space_group_crystal_system' value 'Orthorhombic' changed to
'orthorhombic' according to
/home/saulius/struct/CIF-dictionaries/cif_core.dic dictionary named
'cif_core.dic' version 2.4.1 from 2010-06-29.

Automatic conversion script
Id: cif_fix_values 1715 2011-07-08 13:25:40Z adriana 
;
_cod_database_code 4070941

loop_
_space_group_symop_operation_xyz
'x, y, z'
'-x+1/2, -y, z+1/2'
'x+1/2, -y+1/2, -z'
'-x, y+1/2, -z+1/2'

loop_
_atom_site_label
_atom_site_type_symbol
_atom_site_fract_x
_atom_site_fract_y
_atom_site_fract_z
_atom_site_U_iso_or_equiv
_atom_site_adp_type
_atom_site_occupancy
_atom_site_symmetry_multiplicity
_atom_site_calc_flag
_atom_site_refinement_flags
C1 C 0.0011(7) 0.9162(3) 0.2125(2) 0.0503(13) Uani 1 1 d .
C2 C -0.0472(9) 0.9525(3) 0.1603(3) 0.0714(17) Uani 1 1 d .
H2 H -0.1053 0.9944 0.1646 0.086 Uiso 1 1 calc R
C3 C -0.0109(10) 0.9279(4) 0.1013(3) 0.091(2) Uani 1 1 d .
H3 H -0.044 0.9528 0.0667 0.11 Uiso 1 1 calc R
C4 C 0.0763(10) 0.8651(5) 0.0956(4) 0.100(3) Uani 1 1 d .
H4 H 0.0999 0.8476 0.0567 0.12 Uiso 1 1 calc R
C5 C 0.1267(9) 0.8296(4) 0.1457(4) 0.085(2) Uani 1 1 d .
H5 H 0.1862 0.7881 0.141 0.102 Uiso 1 1 calc R
C6 C 0.0909(8) 0.8541(3) 0.2049(3) 0.0659(17) Uani 1 1 d .
H6 H 0.1269 0.8291 0.2391 0.079 Uiso 1 1 calc R
C7 C 0.1585(7) 0.8192(2) 0.4180(2) 0.0395(11) Uani 1 1 d .
C8 C 0.3258(8) 0.8090(3) 0.3966(2) 0.0528(13) Uani 1 1 d .
H8 H 0.3906 0.8464 0.3826 0.063 Uiso 1 1 calc R
C9 C 0.3991(9) 0.7429(3) 0.3958(3) 0.0687(18) Uani 1 1 d .
H9 H 0.5128 0.7368 0.3818 0.082 Uiso 1 1 calc R
C10 C 0.3052(10) 0.6872(3) 0.4154(3) 0.0671(17) Uani 1 1 d .
H10 H 0.3531 0.6431 0.4142 0.081 Uiso 1 1 calc R
C11 C 0.1403(10) 0.6973(3) 0.4368(3) 0.078(2) Uani 1 1 d .
H11 H 0.0755 0.6596 0.4501 0.094 Uiso 1 1 calc R
C12 C 0.0671(8) 0.7623(3) 0.4393(3) 0.0640(17) Uani 1 1 d .
H12 H -0.0445 0.768 0.4553 0.077 Uiso 1 1 calc R
C13 C 0.0710(7) 0.9317(2) 0.4994(2) 0.0449(12) Uani 1 1 d .
C14 C 0.1927(9) 0.9026(3) 0.5392(2) 0.0678(16) Uani 1 1 d .
H14 H 0.2675 0.8683 0.525 0.081 Uiso 1 1 calc R
C15 C 0.2037(10) 0.9242(4) 0.5999(3) 0.084(2) Uani 1 1 d .
H15 H 0.2845 0.9044 0.6264 0.101 Uiso 1 1 calc R
C16 C 0.0935(10) 0.9753(4) 0.6202(3) 0.078(2) Uani 1 1 d .
H16 H 0.1007 0.9902 0.6608 0.094 Uiso 1 1 calc R
C17 C -0.0263(11) 1.0047(3) 0.5818(3) 0.079(2) Uani 1 1 d .
H17 H -0.0998 1.0392 0.5964 0.095 Uiso 1 1 calc R
C18 C -0.0386(10) 0.9831(3) 0.5209(2) 0.0645(17) Uani 1 1 d .
H18 H -0.1202 1.0031 0.4947 0.077 Uiso 1 1 calc R
C19 C -0.0096(7) 1.1251(2) 0.4067(2) 0.0399(12) Uani 1 1 d .
C20 C 0.0879(8) 1.1386(3) 0.4593(2) 0.0528(14) Uani 1 1 d .
H20 H 0.2063 1.128 0.4599 0.063 Uiso 1 1 calc R
C21 C 0.0101(9) 1.1677(3) 0.5108(3) 0.0647(17) Uani 1 1 d .
H21 H 0.0766 1.177 0.5456 0.078 Uiso 1 1 calc R
C22 C -0.1649(10) 1.1827(3) 0.5104(3) 0.0692(18) Uani 1 1 d .
H22 H -0.2164 1.203 0.5446 0.083 Uiso 1 1 calc R
C23 C -0.2630(8) 1.1680(3) 0.4600(3) 0.0690(18) Uani 1 1 d .
H23 H -0.382 1.1774 0.4604 0.083 Uiso 1 1 calc R
C24 C -0.1874(8) 1.1393(2) 0.4083(3) 0.0524(13) Uani 1 1 d .
H24 H -0.2562 1.1294 0.3742 0.063 Uiso 1 1 calc R
C25 C 0.2582(6) 1.1504(2) 0.3160(2) 0.0369(11) Uani 1 1 d .
C26 C 0.2422(8) 1.2205(2) 0.3311(2) 0.0567(15) Uani 1 1 d .
H26 H 0.1536 1.2349 0.3573 0.068 Uiso 1 1 calc R
C27 C 0.3579(9) 1.2682(3) 0.3071(3) 0.0668(18) Uani 1 1 d .
H27 H 0.3481 1.3145 0.3178 0.08 Uiso 1 1 calc R
C28 C 0.4874(9) 1.2475(3) 0.2674(3) 0.0654(18) Uani 1 1 d .
H28 H 0.5628 1.2801 0.2507 0.078 Uiso 1 1 calc R
C29 C 0.5061(8) 1.1786(3) 0.2523(3) 0.0665(17) Uani 1 1 d .
H29 H 0.5944 1.1647 0.2257 0.08 Uiso 1 1 calc R
C30 C 0.3917(7) 1.1303(3) 0.2771(2) 0.0514(14) Uani 1 1 d .
H30 H 0.4051 1.0838 0.2674 0.062 Uiso 1 1 calc R
C31 C -0.1716(7) 0.8814(2) 0.3283(2) 0.0490(13) Uani 1 1 d .
H31A H -0.2913 0.8844 0.3139 0.059 Uiso 1 1 calc R
H31B H -0.1272 0.8358 0.3186 0.059 Uiso 1 1 calc R
C33 C -0.1795(7) 1.0234(2) 0.2837(2) 0.0470(11) Uani 1 1 d .
H33A H -0.2524 1.0194 0.2474 0.056 Uiso 1 1 calc R
H33B H -0.2549 1.0267 0.3194 0.056 Uiso 1 1 calc R
C34 C -0.0646(6) 1.0885(2) 0.2789(2) 0.0425(11) Uani 1 1 d .
H34A H -0.136 1.1296 0.2832 0.051 Uiso 1 1 calc R
H34B H -0.0075 1.09 0.2392 0.051 Uiso 1 1 calc R
C35 C 0.3582(6) 0.9448(2) 0.2881(2) 0.0345(10) Uani 1 1 d .
C36 C 0.3711(6) 0.9982(3) 0.4022(2) 0.0453(12) Uani 1 1 d .
C32 C -0.1642(7) 0.8938(3) 0.3978(2) 0.0477(12) Uani 1 1 d .
H32A H -0.2114 0.8544 0.4196 0.057 Uiso 1 1 calc R
H32B H -0.2319 0.9343 0.4086 0.057 Uiso 1 1 calc R
N1 N 0.4620(6) 0.9279(2) 0.2538(2) 0.0503(11) Uani 1 1 d .
N2 N 0.4850(7) 1.0108(3) 0.4343(2) 0.0718(15) Uani 1 1 d .
P1 P -0.03788(17) 0.94757(6) 0.29048(6) 0.0397(3) Uani 1 1 d .
P2 P 0.06781(16) 0.90664(6) 0.41814(6) 0.0369(3) Uani 1 1 d .
P3 P 0.09930(16) 1.08536(6) 0.34050(6) 0.0356(3) Uani 1 1 d .
Ni1 Ni 0.18624(8) 0.97518(3) 0.34816(3) 0.03485(14) Uani 1 1 d .

loop_
_atom_site_aniso_label
_atom_site_aniso_U_11
_atom_site_aniso_U_22
_atom_site_aniso_U_33
_atom_site_aniso_U_23
_atom_site_aniso_U_13
_atom_site_aniso_U_12
C1 0.043(3) 0.057(3) 0.052(3) -0.018(3) -0.008(3) -0.007(3)
C2 0.071(4) 0.086(4) 0.058(4) -0.011(3) -0.005(4) -0.006(4)
C3 0.076(5) 0.139(7) 0.059(4) -0.017(4) -0.011(4) -0.014(6)
C4 0.060(5) 0.172(9) 0.068(5) -0.054(6) -0.001(4) -0.021(6)
C5 0.059(4) 0.099(5) 0.098(5) -0.057(5) 0.009(4) -0.003(4)
C6 0.050(3) 0.077(4) 0.070(4) -0.028(3) -0.004(3) 0.004(4)
C7 0.042(3) 0.038(2) 0.038(2) 0.000(2) 0.000(2) 0.001(2)
C8 0.053(3) 0.048(3) 0.057(3) 0.011(2) 0.009(3) 0.012(3)
C9 0.067(4) 0.071(4) 0.068(4) 0.015(3) 0.015(4) 0.032(4)
C10 0.085(5) 0.045(3) 0.071(4) 0.000(3) -0.008(4) 0.025(4)
C11 0.079(5) 0.044(3) 0.112(6) 0.006(3) -0.011(5) -0.004(4)
C12 0.050(4) 0.048(3) 0.094(5) 0.007(3) 0.008(4) -0.005(3)
C13 0.050(3) 0.043(3) 0.041(3) -0.003(2) 0.007(3) -0.004(3)
C14 0.059(3) 0.094(4) 0.051(3) -0.022(3) 0.003(3) 0.005(4)
C15 0.077(5) 0.118(6) 0.057(4) -0.020(4) -0.005(4) 0.000(5)
C16 0.105(6) 0.083(4) 0.046(3) -0.014(4) 0.021(4) -0.036(5)
C17 0.121(6) 0.052(3) 0.064(4) -0.005(3) 0.045(5) -0.007(4)
C18 0.095(5) 0.044(3) 0.055(3) -0.002(3) 0.024(3) 0.006(4)
C19 0.046(3) 0.029(2) 0.044(3) 0.000(2) 0.001(3) -0.001(2)
C20 0.048(3) 0.059(3) 0.052(3) -0.008(3) 0.007(3) 0.004(3)
C21 0.071(4) 0.069(4) 0.054(3) -0.018(3) -0.002(3) 0.005(4)
C22 0.086(5) 0.059(3) 0.062(4) -0.017(3) 0.019(4) 0.003(4)
C23 0.052(4) 0.064(4) 0.091(4) -0.018(3) 0.025(4) 0.008(3)
C24 0.041(3) 0.049(3) 0.067(3) -0.003(3) 0.004(3) 0.002(3)
C25 0.035(2) 0.038(2) 0.039(2) 0.004(2) -0.005(2) 0.002(2)
C26 0.067(4) 0.043(3) 0.060(3) 0.000(2) 0.006(3) -0.002(3)
C27 0.086(5) 0.043(3) 0.071(4) 0.001(3) -0.003(4) -0.019(3)
C28 0.056(4) 0.065(4) 0.076(4) 0.029(3) -0.013(4) -0.026(3)
C29 0.049(3) 0.073(4) 0.078(4) 0.027(3) 0.015(3) 0.002(3)
C30 0.053(3) 0.044(3) 0.058(3) 0.009(3) 0.011(3) 0.005(3)
C31 0.035(3) 0.043(2) 0.069(3) -0.001(2) -0.015(3) -0.006(3)
C33 0.035(2) 0.049(2) 0.057(3) -0.008(3) -0.010(3) 0.002(3)
C34 0.037(3) 0.045(3) 0.046(3) 0.002(2) -0.003(2) 0.001(2)
C35 0.030(2) 0.034(2) 0.040(2) 0.001(2) -0.006(2) 0.001(2)
C36 0.033(2) 0.056(3) 0.047(3) -0.003(2) -0.004(2) -0.005(2)
C32 0.034(3) 0.047(3) 0.062(3) 0.003(2) 0.004(3) -0.003(3)
N1 0.040(2) 0.057(3) 0.054(3) 0.001(2) 0.000(2) 0.003(2)
N2 0.057(3) 0.087(4) 0.072(3) -0.016(3) -0.020(3) -0.004(3)
P1 0.0315(6) 0.0397(6) 0.0479(7) -0.0060(6) -0.0078(6) 0.0006(6)
P2 0.0324(6) 0.0372(6) 0.0410(7) -0.0014(5) 0.0029(6) 0.0021(6)
P3 0.0330(6) 0.0330(5) 0.0407(6) -0.0021(5) 0.0005(6) 0.0002(5)
Ni1 0.0285(3) 0.0363(3) 0.0398(3) -0.0033(3) -0.0032(3) 0.0009(3)

loop_
_atom_type_symbol
_atom_type_description
_atom_type_scat_dispersion_real
_atom_type_scat_dispersion_imag
_atom_type_scat_source
C C 0.0033 0.0016 'International Tables Vol C Tables 4.2.6.8 and 6.1.1.4'
H H 0 0 'International Tables Vol C Tables 4.2.6.8 and 6.1.1.4'
N N 0.0061 0.0033 'International Tables Vol C Tables 4.2.6.8 and 6.1.1.4'
P P 0.1023 0.0942 'International Tables Vol C Tables 4.2.6.8 and 6.1.1.4'
Ni Ni 0.3393 1.1124 'International Tables Vol C Tables 4.2.6.8 and 6.1.1.4'

loop_
_geom_angle_atom_site_label_1
_geom_angle_atom_site_label_2
_geom_angle_atom_site_label_3
_geom_angle
C2 C1 C6 118.2(5)
C2 C1 P1 123.3(4)
C6 C1 P1 118.4(4)
C1 C2 C3 121.8(6)
C1 C2 H2 119.1
C3 C2 H2 119.1
C4 C3 C2 118.4(7)
C4 C3 H3 120.8
C2 C3 H3 120.8
C5 C4 C3 120.8(7)
C5 C4 H4 119.6
C3 C4 H4 119.6
C4 C5 C6 121.0(7)
C4 C5 H5 119.5
C6 C5 H5 119.5
C1 C6 C5 119.8(6)
C1 C6 H6 120.1
C5 C6 H6 120.1
C8 C7 C12 117.9(5)
C8 C7 P2 119.1(4)
C12 C7 P2 122.9(4)
C7 C8 C9 120.6(5)
C7 C8 H8 119.7
C9 C8 H8 119.7
C10 C9 C8 120.5(6)
C10 C9 H9 119.7
C8 C9 H9 119.7
C11 C10 C9 118.8(6)
C11 C10 H10 120.6
C9 C10 H10 120.6
C10 C11 C12 121.5(6)
C10 C11 H11 119.2
C12 C11 H11 119.2
C11 C12 C7 120.5(6)
C11 C12 H12 119.7
C7 C12 H12 119.7
C18 C13 C14 119.2(5)
C18 C13 P2 120.5(4)
C14 C13 P2 120.1(4)
C15 C14 C13 120.7(6)
C15 C14 H14 119.7
C13 C14 H14 119.7
C16 C15 C14 119.1(7)
C16 C15 H15 120.4
C14 C15 H15 120.4
C17 C16 C15 121.1(6)
C17 C16 H16 119.5
C15 C16 H16 119.5
C16 C17 C18 120.1(6)
C16 C17 H17 119.9
C18 C17 H17 119.9
C13 C18 C17 119.8(6)
C13 C18 H18 120.1
C17 C18 H18 120.1
C24 C19 C20 118.0(5)
C24 C19 P3 123.3(4)
C20 C19 P3 118.7(4)
C21 C20 C19 120.6(5)
C21 C20 H20 119.7
C19 C20 H20 119.7
C22 C21 C20 120.0(6)
C22 C21 H21 120
C20 C21 H21 120
C23 C22 C21 120.1(6)
C23 C22 H22 120
C21 C22 H22 120
C22 C23 C24 120.6(6)
C22 C23 H23 119.7
C24 C23 H23 119.7
C23 C24 C19 120.7(6)
C23 C24 H24 119.7
C19 C24 H24 119.7
C30 C25 C26 118.7(5)
C30 C25 P3 118.4(4)
C26 C25 P3 122.7(4)
C27 C26 C25 120.2(5)
C27 C26 H26 119.9
C25 C26 H26 119.9
C28 C27 C26 120.3(5)
C28 C27 H27 119.8
C26 C27 H27 119.8
C27 C28 C29 120.4(5)
C27 C28 H28 119.8
C29 C28 H28 119.8
C28 C29 C30 119.5(6)
C28 C29 H29 120.3
C30 C29 H29 120.3
C25 C30 C29 120.9(5)
C25 C30 H30 119.5
C29 C30 H30 119.5
C32 C31 P1 108.2(3)
C32 C31 H31A 110.1
P1 C31 H31A 110.1
C32 C31 H31B 110.1
P1 C31 H31B 110.1
H31A C31 H31B 108.4
C34 C33 P1 108.8(3)
C34 C33 H33A 109.9
P1 C33 H33A 109.9
C34 C33 H33B 109.9
P1 C33 H33B 109.9
H33A C33 H33B 108.3
C33 C34 P3 108.3(3)
C33 C34 H34A 110
P3 C34 H34A 110
C33 C34 H34B 110
P3 C34 H34B 110
H34A C34 H34B 108.4
N1 C35 Ni1 178.3(4)
N2 C36 Ni1 178.3(5)
C31 C32 P2 107.1(4)
C31 C32 H32A 110.3
P2 C32 H32A 110.3
C31 C32 H32B 110.3
P2 C32 H32B 110.3
H32A C32 H32B 108.6
C1 P1 C33 106.8(2)
C1 P1 C31 106.0(2)
C33 P1 C31 105.4(2)
C1 P1 Ni1 118.99(18)
C33 P1 Ni1 108.31(16)
C31 P1 Ni1 110.56(16)
C7 P2 C13 104.0(2)
C7 P2 C32 103.9(2)
C13 P2 C32 106.2(2)
C7 P2 Ni1 113.45(16)
C13 P2 Ni1 119.90(16)
C32 P2 Ni1 108.04(17)
C25 P3 C19 104.0(2)
C25 P3 C34 102.7(2)
C19 P3 C34 104.3(2)
C25 P3 Ni1 118.63(16)
C19 P3 Ni1 118.43(15)
C34 P3 Ni1 106.77(16)
C36 Ni1 C35 88.9(2)
C36 Ni1 P1 176.53(16)
C35 Ni1 P1 94.14(13)
C36 Ni1 P2 91.20(16)
C35 Ni1 P2 123.89(14)
P1 Ni1 P2 85.77(6)
C36 Ni1 P3 92.52(16)
C35 Ni1 P3 116.03(14)
P1 Ni1 P3 87.53(5)
P2 Ni1 P3 120.01(5)

loop_
_geom_bond_atom_site_label_1
_geom_bond_atom_site_label_2
_geom_bond_distance
C1 C2 1.386(8)
C1 C6 1.396(8)
C1 P1 1.827(5)
C2 C3 1.397(8)
C2 H2 0.93
C3 C4 1.393(10)
C3 H3 0.93
C4 C5 1.346(10)
C4 H4 0.93
C5 C6 1.399(8)
C5 H5 0.93
C6 H6 0.93
C7 C8 1.379(8)
C7 C12 1.386(7)
C7 P2 1.831(5)
C8 C9 1.399(7)
C8 H8 0.93
C9 C10 1.365(8)
C9 H9 0.93
C10 C11 1.361(10)
C10 H10 0.93
C11 C12 1.380(8)
C11 H11 0.93
C12 H12 0.93
C13 C18 1.383(7)
C13 C14 1.392(8)
C13 P2 1.834(5)
C14 C15 1.387(7)
C14 H14 0.93
C15 C16 1.375(9)
C15 H15 0.93
C16 C17 1.365(9)
C16 H16 0.93
C17 C18 1.394(7)
C17 H17 0.93
C18 H18 0.93
C19 C24 1.390(8)
C19 C20 1.391(7)
C19 P3 1.835(5)
C20 C21 1.390(7)
C20 H20 0.93
C21 C22 1.372(9)
C21 H21 0.93
C22 C23 1.359(9)
C22 H22 0.93
C23 C24 1.383(7)
C23 H23 0.93
C24 H24 0.93
C25 C30 1.384(7)
C25 C26 1.402(6)
C25 P3 1.831(5)
C26 C27 1.383(8)
C26 H26 0.93
C27 C28 1.374(9)
C27 H27 0.93
C28 C29 1.382(8)
C28 H28 0.93
C29 C30 1.392(7)
C29 H29 0.93
C30 H30 0.93
C31 C32 1.532(7)
C31 P1 1.835(5)
C31 H31A 0.97
C31 H31B 0.97
C33 C34 1.541(6)
C33 P1 1.833(5)
C33 H33A 0.97
C33 H33B 0.97
C34 P3 1.838(5)
C34 H34A 0.97
C34 H34B 0.97
C35 N1 1.139(6)
C35 Ni1 1.947(5)
C36 N2 1.144(6)
C36 Ni1 1.894(5)
C32 P2 1.849(5)
C32 H32A 0.97
C32 H32B 0.97
P1 Ni1 2.1932(14)
P2 Ni1 2.2149(14)
P3 Ni1 2.2425(13)

loop_
_geom_torsion_atom_site_label_1
_geom_torsion_atom_site_label_2
_geom_torsion_atom_site_label_3
_geom_torsion_atom_site_label_4
_geom_torsion
C6 C1 C2 C3 1.1(9)
P1 C1 C2 C3 178.1(6)
C1 C2 C3 C4 0.0(10)
C2 C3 C4 C5 -1.1(11)
C3 C4 C5 C6 0.9(11)
C2 C1 C6 C5 -1.2(9)
P1 C1 C6 C5 -178.4(5)
C4 C5 C6 C1 0.2(10)
C12 C7 C8 C9 0.9(8)
P2 C7 C8 C9 -179.9(4)
C7 C8 C9 C10 0.9(9)
C8 C9 C10 C11 -1.2(10)
C9 C10 C11 C12 -0.3(11)
C10 C11 C12 C7 2.1(10)
C8 C7 C12 C11 -2.3(9)
P2 C7 C12 C11 178.5(5)
C18 C13 C14 C15 0.5(9)
P2 C13 C14 C15 176.0(5)
C13 C14 C15 C16 -0.6(10)
C14 C15 C16 C17 0.3(11)
C15 C16 C17 C18 0.0(10)
C14 C13 C18 C17 -0.3(9)
P2 C13 C18 C17 -175.7(5)
C16 C17 C18 C13 0.0(10)
C24 C19 C20 C21 -2.3(8)
P3 C19 C20 C21 -179.1(4)
C19 C20 C21 C22 0.7(9)
C20 C21 C22 C23 1.2(10)
C21 C22 C23 C24 -1.5(10)
C22 C23 C24 C19 -0.2(9)
C20 C19 C24 C23 2.0(8)
P3 C19 C24 C23 178.7(4)
C30 C25 C26 C27 0.3(8)
P3 C25 C26 C27 -174.5(4)
C25 C26 C27 C28 1.2(9)
C26 C27 C28 C29 -1.6(9)
C27 C28 C29 C30 0.6(9)
C26 C25 C30 C29 -1.3(8)
P3 C25 C30 C29 173.7(4)
C28 C29 C30 C25 0.9(9)
P1 C33 C34 P3 -48.8(4)
P1 C31 C32 P2 -47.4(4)
C2 C1 P1 C33 9.6(6)
C6 C1 P1 C33 -173.4(4)
C2 C1 P1 C31 121.6(5)
C6 C1 P1 C31 -61.4(5)
C2 C1 P1 Ni1 -113.2(5)
C6 C1 P1 Ni1 63.8(5)
C34 C33 P1 C1 -91.4(4)
C34 C33 P1 C31 156.2(3)
C34 C33 P1 Ni1 37.8(3)
C32 C31 P1 C1 163.7(4)
C32 C31 P1 C33 -83.3(4)
C32 C31 P1 Ni1 33.5(4)
C8 C7 P2 C13 -106.0(4)
C12 C7 P2 C13 73.1(5)
C8 C7 P2 C32 143.0(4)
C12 C7 P2 C32 -37.9(5)
C8 C7 P2 Ni1 25.9(5)
C12 C7 P2 Ni1 -154.9(4)
C18 C13 P2 C7 -157.8(4)
C14 C13 P2 C7 26.8(5)
C18 C13 P2 C32 -48.5(5)
C14 C13 P2 C32 136.1(5)
C18 C13 P2 Ni1 74.2(5)
C14 C13 P2 Ni1 -101.2(4)
C31 C32 P2 C7 -77.4(4)
C31 C32 P2 C13 173.3(3)
C31 C32 P2 Ni1 43.4(4)
C30 C25 P3 C19 163.9(4)
C26 C25 P3 C19 -21.3(5)
C30 C25 P3 C34 -87.6(4)
C26 C25 P3 C34 87.2(5)
C30 C25 P3 Ni1 29.8(4)
C26 C25 P3 Ni1 -155.4(4)
C24 C19 P3 C25 118.7(4)
C20 C19 P3 C25 -64.7(4)
C24 C19 P3 C34 11.3(5)
C20 C19 P3 C34 -172.0(4)
C24 C19 P3 Ni1 -107.2(4)
C20 C19 P3 Ni1 69.5(4)
C33 C34 P3 C25 164.7(3)
C33 C34 P3 C19 -87.0(4)
C33 C34 P3 Ni1 39.2(4)
C1 P1 Ni1 C35 -4.7(2)
C33 P1 Ni1 C35 -126.7(2)
C31 P1 Ni1 C35 118.3(2)
C1 P1 Ni1 P2 -128.4(2)
C33 P1 Ni1 P2 109.54(18)
C31 P1 Ni1 P2 -5.46(18)
C1 P1 Ni1 P3 111.3(2)
C33 P1 Ni1 P3 -10.80(18)
C31 P1 Ni1 P3 -125.80(18)
C7 P2 Ni1 C36 -85.4(2)
C13 P2 Ni1 C36 38.2(3)
C32 P2 Ni1 C36 160.0(2)
C7 P2 Ni1 C35 4.1(2)
C13 P2 Ni1 C35 127.7(3)
C32 P2 Ni1 C35 -110.5(2)
C7 P2 Ni1 P1 96.27(18)
C13 P2 Ni1 P1 -140.1(2)
C32 P2 Ni1 P1 -18.34(18)
C7 P2 Ni1 P3 -179.04(18)
C13 P2 Ni1 P3 -55.4(2)
C32 P2 Ni1 P3 66.35(18)
C25 P3 Ni1 C36 55.2(2)
C19 P3 Ni1 C36 -72.3(2)
C34 P3 Ni1 C36 170.5(2)
C25 P3 Ni1 C35 -34.8(2)
C19 P3 Ni1 C35 -162.4(2)
C34 P3 Ni1 C35 80.4(2)
C25 P3 Ni1 P1 -128.24(18)
C19 P3 Ni1 P1 104.2(2)
C34 P3 Ni1 P1 -13.00(18)
C25 P3 Ni1 P2 148.08(17)
C19 P3 Ni1 P2 20.5(2)
C34 P3 Ni1 P2 -96.68(18)
